data_4330404
loop_
_publ_author_name
'Hiroaki Iguchi'
'Shinya Takaishi'
'Brian K. Breedlove'
'Masahiro Yamashita'
'Hiroyuki Matsuzaki'
'Hiroshi Okamoto'

_publ_section_title
;
 Controlling the Electronic States and Physical Properties of MMX-Type
 Diplatinum-Iodide Chain Complexes via Binary Countercations
;
_journal_name_full 'Inorganic Chemistry'
_journal_page_first 9967
_journal_page_last 9977
_journal_paper_doi 10.1021/ic301469u
_journal_volume 51
_journal_year 2012
_chemical_formula_sum 'C4 H30 I N2 O24 P8 Pt2 Rb2'
_chemical_formula_weight 1426.08
_chemical_name_systematic
; 
 ? 
;
_space_group_IT_number 104
_symmetry_cell_setting tetragonal
_symmetry_space_group_name_Hall 'P 4 -2n'
_symmetry_space_group_name_H-M 'P 4 n c'
_atom_sites_solution_hydrogens geom
_atom_sites_solution_primary direct
_atom_sites_solution_secondary difmap
_audit_creation_method SHELXL-97
_cell_angle_alpha 90.00
_cell_angle_beta 90.00
_cell_angle_gamma 90.00
_cell_formula_units_Z 4
_cell_length_a 13.5079(11)
_cell_length_b 13.5079(11)
_cell_length_c 17.531(2)
_cell_measurement_temperature 100(2)
_cell_volume 3198.8(5)
_computing_cell_refinement 'Bruker SAINT'
_computing_data_collection 'Bruker SMART 1000'
_computing_data_reduction 'Bruker SAINT'
_computing_structure_refinement 'SHELXL-97 (Sheldrick, 1997)'
_computing_structure_solution 'SHELXS-97 (Sheldrick, 1990)'
_diffrn_ambient_temperature 100(2)
_diffrn_measured_fraction_theta_full 0.999
_diffrn_measured_fraction_theta_max 0.999
_diffrn_measurement_device_type 'Bruker SMART 1000'
_diffrn_radiation_monochromator graphite
_diffrn_radiation_source 'fine-focus sealed tube'
_diffrn_radiation_type MoK\a
_diffrn_radiation_wavelength 0.71073
_diffrn_reflns_av_R_equivalents 0.0653
_diffrn_reflns_av_sigmaI/netI 0.0713
_diffrn_reflns_limit_h_max 18
_diffrn_reflns_limit_h_min -17
_diffrn_reflns_limit_k_max 18
_diffrn_reflns_limit_k_min -18
_diffrn_reflns_limit_l_max 23
_diffrn_reflns_limit_l_min -23
_diffrn_reflns_number 32516
_diffrn_reflns_theta_full 28.49
_diffrn_reflns_theta_max 28.49
_diffrn_reflns_theta_min 1.90
_exptl_absorpt_coefficient_mu 13.217
_exptl_absorpt_correction_T_max 0.745989
_exptl_absorpt_correction_T_min 0.646237
_exptl_absorpt_correction_type empirical
_exptl_absorpt_process_details 'SADABS, (Bruker)'
_exptl_crystal_colour brown
_exptl_crystal_density_diffrn 2.961
_exptl_crystal_description prism
_exptl_crystal_F_000 2652
_exptl_crystal_size_max 0.05
_exptl_crystal_size_mid 0.03
_exptl_crystal_size_min 0.03
_refine_diff_density_max 1.910
_refine_diff_density_min -1.087
_refine_diff_density_rms 0.155
_refine_ls_abs_structure_details 'Flack H D (1983), Acta Cryst. A39, 876-881'
_refine_ls_abs_structure_Flack 0.001(9)
_refine_ls_extinction_method none
_refine_ls_goodness_of_fit_ref 0.715
_refine_ls_hydrogen_treatment constr
_refine_ls_matrix_type full
_refine_ls_number_parameters 205
_refine_ls_number_reflns 4056
_refine_ls_number_restraints 1
_refine_ls_restrained_S_all 0.715
_refine_ls_R_factor_all 0.0536
_refine_ls_R_factor_gt 0.0260
_refine_ls_shift/su_max 0.193
_refine_ls_shift/su_mean 0.026
_refine_ls_structure_factor_coef Fsqd
_refine_ls_weighting_details 'calc w=1/[\s^2^(Fo^2^)+(0.0109P)^2^+0.0000P] where P=(Fo^2^+2Fc^2^)/3'
_refine_ls_weighting_scheme calc
_refine_ls_wR_factor_gt 0.0423
_refine_ls_wR_factor_ref 0.0455
_reflns_number_gt 2408
_reflns_number_total 4056
_reflns_threshold_expression >2sigma(I)
_cod_data_source_file ic301469u_si_001_06.cif
_cod_data_source_block Rb2_4H2O
_cod_original_cell_volume 3198.7(5)
_cod_database_code 4330404

loop_
_symmetry_equiv_pos_as_xyz
'x, y, z'
'-x, -y, z'
'-y, x, z'
'y, -x, z'
'-x+1/2, y+1/2, z+1/2'
'x+1/2, -y+1/2, z+1/2'
'y+1/2, x+1/2, z+1/2'
'-y+1/2, -x+1/2, z+1/2'

loop_
_atom_site_label
_atom_site_type_symbol
_atom_site_fract_x
_atom_site_fract_y
_atom_site_fract_z
_atom_site_U_iso_or_equiv
_atom_site_adp_type
_atom_site_occupancy
_atom_site_symmetry_multiplicity
_atom_site_calc_flag
_atom_site_refinement_flags
Pt2 Pt 1.0000 0.0000 0.823481(6) 0.00776(4) Uani 1 4 d S
Pt1 Pt 1.0000 0.0000 0.659052(8) 0.00752(3) Uani 1 4 d S
I2 I 1.0000 0.0000 0.996344(15) 0.01590(6) Uani 1 4 d S
Pt4 Pt 1.0000 0.0000 0.309800(7) 0.00731(4) Uani 1 4 d S
Pt3 Pt 1.0000 0.0000 0.153089(10) 0.00774(3) Uani 1 4 d S
I1 I 1.0000 0.0000 0.469940(12) 0.01428(7) Uani 1 4 d S
Rb1 Rb 0.769817(13) 0.214220(13) 0.488013(17) 0.01396(5) Uani 1 1 d .
P4 P 0.88220(5) 0.12740(5) 0.31287(3) 0.01064(15) Uani 1 1 d .
P1 P 0.89940(4) 0.13874(4) 0.65802(4) 0.01033(15) Uani 1 1 d .
P2 P 0.93060(5) 0.15792(5) 0.82579(3) 0.01034(17) Uani 1 1 d .
P3 P 0.91110(5) 0.14975(5) 0.14752(4) 0.01290(16) Uani 1 1 d .
O4 O 0.99315(14) 0.24159(10) 0.85667(8) 0.0162(4) Uani 1 1 d .
O5 O 0.82956(12) 0.16432(11) 0.87062(8) 0.0161(4) Uani 1 1 d .
O10 O 0.77870(12) 0.09953(12) 0.33671(9) 0.0172(5) Uani 1 1 d .
O9 O 0.91547(11) 0.21740(11) 0.36419(8) 0.0107(5) Uani 1 1 d .
O2 O 0.79133(11) 0.12126(11) 0.63687(8) 0.0115(5) Uani 1 1 d .
O1 O 0.93841(13) 0.22573(12) 0.60404(8) 0.0150(5) Uani 1 1 d .
O6 O 0.96852(13) 0.23858(12) 0.11822(9) 0.0211(5) Uani 1 1 d .
O8 O 0.87039(12) 0.17931(11) 0.23093(9) 0.0227(5) Uani 1 1 d .
O3 O 0.90235(12) 0.19363(11) 0.74067(9) 0.0165(5) Uani 1 1 d .
O7 O 0.81254(13) 0.14041(12) 0.09946(9) 0.0225(5) Uani 1 1 d .
O11 O 0.62185(11) 0.05675(11) 0.50384(10) 0.0250(6) Uani 1 1 d .
O12 O 0.84867(10) 0.43233(9) 0.48864(13) 0.0167(4) Uani 1 1 d .
N1 N 0.64572(14) 0.11321(14) 0.74650(13) 0.0262(7) Uani 1 1 d .
H1 H 0.6928 0.1337 0.7129 0.039 Uiso 1 1 calc R
H1A H 0.6743 0.0748 0.7831 0.039 Uiso 1 1 calc R
H1B H 0.6169 0.1668 0.7687 0.039 Uiso 1 1 calc R
C1 C 0.5683(2) 0.0540(2) 0.70484(13) 0.0331(9) Uani 1 1 d .
H2 H 0.5302 0.0999 0.6720 0.040 Uiso 1 1 calc R
H3 H 0.6026 0.0066 0.6708 0.040 Uiso 1 1 calc R
C3 C 0.5176(5) -0.0298(4) 0.8295(2) 0.042(2) Uani 0.50 1 d P
C2 C 0.5000 0.0000 0.75074(15) 0.0418(12) Uani 1 2 d S

loop_
_atom_site_aniso_label
_atom_site_aniso_U_11
_atom_site_aniso_U_22
_atom_site_aniso_U_33
_atom_site_aniso_U_23
_atom_site_aniso_U_13
_atom_site_aniso_U_12
Pt2 0.00840(5) 0.00840(5) 0.00647(7) 0.000 0.000 0.000
Pt1 0.00788(4) 0.00788(4) 0.00680(6) 0.000 0.000 0.000
I2 0.01914(8) 0.01914(8) 0.00942(12) 0.000 0.000 0.000
Pt4 0.00840(5) 0.00840(5) 0.00513(6) 0.000 0.000 0.000
Pt3 0.00832(4) 0.00832(4) 0.00658(6) 0.000 0.000 0.000
I1 0.01818(8) 0.01818(8) 0.00646(14) 0.000 0.000 0.000
Rb1 0.01639(9) 0.01491(9) 0.01058(7) 0.00080(16) -0.00024(16) 0.00138(8)
P4 0.0139(3) 0.0101(3) 0.0079(2) 0.0009(3) 0.0020(3) 0.0032(2)
P1 0.0103(3) 0.0108(3) 0.0100(2) 0.0002(3) 0.0009(3) 0.0008(3)
P2 0.0108(3) 0.0110(3) 0.0092(3) -0.0004(3) 0.0021(3) 0.0016(3)
P3 0.0165(3) 0.0134(3) 0.0088(3) -0.0003(3) 0.0048(3) 0.0042(3)
O4 0.0238(9) 0.0055(7) 0.0194(7) -0.0003(6) 0.0052(10) 0.0066(10)
O5 0.0164(8) 0.0103(8) 0.0216(7) 0.0022(8) 0.0109(8) 0.0013(7)
O10 0.0151(9) 0.0179(9) 0.0186(8) -0.0007(8) -0.0049(8) 0.0050(8)
O9 0.0105(8) 0.0089(8) 0.0127(8) -0.0058(7) -0.0016(7) 0.0007(8)
O2 0.0048(8) 0.0135(8) 0.0164(9) 0.0073(7) -0.0008(7) 0.0000(7)
O1 0.0314(10) 0.0056(9) 0.0080(7) 0.0045(7) 0.0051(8) 0.0039(8)
O6 0.0343(12) 0.0103(9) 0.0187(8) 0.0049(7) 0.0144(8) 0.0051(9)
O8 0.0361(10) 0.0244(9) 0.0077(7) 0.0027(8) 0.0027(8) 0.0167(8)
O3 0.0293(9) 0.0106(8) 0.0097(7) 0.0009(8) -0.0001(9) 0.0112(8)
O7 0.0225(10) 0.0268(11) 0.0182(8) -0.0012(8) -0.0120(8) 0.0152(9)
O11 0.0178(9) 0.0309(9) 0.0264(11) 0.0015(8) -0.0041(8) -0.0070(8)
O12 0.0185(7) 0.0124(7) 0.0192(7) -0.0017(11) -0.0047(12) 0.0015(7)
N1 0.0292(12) 0.0260(12) 0.0235(12) -0.0107(11) 0.0039(12) -0.0123(10)
C1 0.0298(17) 0.054(2) 0.0152(12) 0.0025(13) -0.0120(12) -0.0085(15)
C3 0.059(4) 0.049(5) 0.019(2) 0.013(2) -0.023(3) -0.041(3)
C2 0.076(2) 0.046(2) 0.004(2) 0.000 0.000 -0.050(2)

loop_
_atom_type_symbol
_atom_type_description
_atom_type_scat_dispersion_real
_atom_type_scat_dispersion_imag
_atom_type_scat_source
C C 0.0033 0.0016 'International Tables Vol C Tables 4.2.6.8 and 6.1.1.4'
H H 0.0000 0.0000 'International Tables Vol C Tables 4.2.6.8 and 6.1.1.4'
N N 0.0061 0.0033 'International Tables Vol C Tables 4.2.6.8 and 6.1.1.4'
O O 0.0106 0.0060 'International Tables Vol C Tables 4.2.6.8 and 6.1.1.4'
P P 0.1023 0.0942 'International Tables Vol C Tables 4.2.6.8 and 6.1.1.4'
Rb Rb -0.9393 2.9676 'International Tables Vol C Tables 4.2.6.8 and 6.1.1.4'
I I -0.4742 1.8119 'International Tables Vol C Tables 4.2.6.8 and 6.1.1.4'
Pt Pt -1.7033 8.3905 'International Tables Vol C Tables 4.2.6.8 and 6.1.1.4'

loop_
_geom_angle_atom_site_label_1
_geom_angle_atom_site_label_2
_geom_angle_atom_site_label_3
_geom_angle
_geom_angle_site_symmetry_1
_geom_angle_site_symmetry_3
P2 Pt2 P2 89.984(1) 4_665 .
P2 Pt2 P2 178.01(3) 4_665 3_645
P2 Pt2 P2 89.982(1) . 3_645
P2 Pt2 P2 89.983(1) 4_665 2_755
P2 Pt2 P2 178.01(3) . 2_755
P2 Pt2 P2 89.983(1) 3_645 2_755
P2 Pt2 Pt1 90.993(14) 4_665 .
P2 Pt2 Pt1 90.994(14) . .
P2 Pt2 Pt1 90.993(14) 3_645 .
P2 Pt2 Pt1 90.993(14) 2_755 .
P2 Pt2 I2 89.007(14) 4_665 .
P2 Pt2 I2 89.006(14) . .
P2 Pt2 I2 89.007(14) 3_645 .
P2 Pt2 I2 89.007(14) 2_755 .
Pt1 Pt2 I2 180.0 . .
P1 Pt1 P1 179.11(3) 4_665 3_645
P1 Pt1 P1 90.0 4_665 2_755
P1 Pt1 P1 90.0 3_645 2_755
P1 Pt1 P1 89.995(1) 4_665 .
P1 Pt1 P1 90.0 3_645 .
P1 Pt1 P1 179.10(3) 2_755 .
P1 Pt1 Pt2 90.447(16) 4_665 .
P1 Pt1 Pt2 90.447(16) 3_645 .
P1 Pt1 Pt2 90.447(17) 2_755 .
P1 Pt1 Pt2 90.448(16) . .
Pt3 I2 Pt2 180.0 1_556 .
P4 Pt4 P4 177.36(2) 4_665 3_645
P4 Pt4 P4 89.970(1) 4_665 2_755
P4 Pt4 P4 89.969(1) 3_645 2_755
P4 Pt4 P4 89.971(1) 4_665 .
P4 Pt4 P4 89.969(1) 3_645 .
P4 Pt4 P4 177.37(2) 2_755 .
P4 Pt4 Pt3 91.318(12) 4_665 .
P4 Pt4 Pt3 91.318(12) 3_645 .
P4 Pt4 Pt3 91.318(12) 2_755 .
P4 Pt4 Pt3 91.317(12) . .
P4 Pt4 I1 88.682(12) 4_665 .
P4 Pt4 I1 88.682(12) 3_645 .
P4 Pt4 I1 88.682(12) 2_755 .
P4 Pt4 I1 88.683(12) . .
Pt3 Pt4 I1 180.0 . .
P3 Pt3 P3 89.901(1) . 4_665
P3 Pt3 P3 89.902(1) . 3_645
P3 Pt3 P3 175.25(3) 4_665 3_645
P3 Pt3 P3 175.25(3) . 2_755
P3 Pt3 P3 89.901(1) 4_665 2_755
P3 Pt3 P3 89.901(1) 3_645 2_755
P3 Pt3 Pt4 92.377(17) . .
P3 Pt3 Pt4 92.376(17) 4_665 .
P3 Pt3 Pt4 92.376(17) 3_645 .
P3 Pt3 Pt4 92.376(17) 2_755 .
P3 Pt3 I2 87.623(17) . 1_554
P3 Pt3 I2 87.624(17) 4_665 1_554
P3 Pt3 I2 87.624(17) 3_645 1_554
P3 Pt3 I2 87.624(17) 2_755 1_554
Pt4 Pt3 I2 180.0 . 1_554
Pt4 I1 Rb1 94.266(5) . 3_645
Pt4 I1 Rb1 94.266(5) . .
Rb1 I1 Rb1 89.682(1) 3_645 .
Pt4 I1 Rb1 94.266(5) . 2_755
Rb1 I1 Rb1 89.685(1) 3_645 2_755
Rb1 I1 Rb1 171.468(10) . 2_755
Pt4 I1 Rb1 94.266(5) . 4_665
Rb1 I1 Rb1 171.468(10) 3_645 4_665
Rb1 I1 Rb1 89.683(1) . 4_665
Rb1 I1 Rb1 89.682(1) 2_755 4_665
O2 Rb1 O9 127.13(4) . .
O2 Rb1 O11 70.74(4) . .
O9 Rb1 O11 122.58(4) . .
O2 Rb1 O7 70.02(4) . 7_545
O9 Rb1 O7 152.29(5) . 7_545
O11 Rb1 O7 81.92(5) . 7_545
O2 Rb1 O5 154.43(4) . 7_544
O9 Rb1 O5 78.44(4) . 7_544
O11 Rb1 O5 96.89(4) . 7_544
O7 Rb1 O5 86.43(4) 7_545 7_544
O2 Rb1 O1 49.54(4) . .
O9 Rb1 O1 89.54(4) . .
O11 Rb1 O1 118.80(4) . .
O7 Rb1 O1 88.73(4) 7_545 .
O5 Rb1 O1 142.89(4) 7_544 .
O2 Rb1 O10 123.52(4) . .
O9 Rb1 O10 48.85(4) . .
O11 Rb1 O10 75.09(4) . .
O7 Rb1 O10 145.55(4) 7_545 .
O5 Rb1 O10 71.51(4) 7_544 .
O1 Rb1 O10 124.79(4) . .
O2 Rb1 O12 111.63(5) . .
O9 Rb1 O12 76.14(5) . .
O11 Rb1 O12 156.02(4) . .
O7 Rb1 O12 76.99(5) 7_545 .
O5 Rb1 O12 70.72(5) 7_544 .
O1 Rb1 O12 72.34(4) . .
O10 Rb1 O12 117.63(5) . .
O2 Rb1 P1 24.20(3) . .
O9 Rb1 P1 106.90(3) . .
O11 Rb1 P1 92.73(3) . .
O7 Rb1 P1 82.35(3) 7_545 .
O5 Rb1 P1 164.06(3) 7_544 .
O1 Rb1 P1 26.15(3) . .
O10 Rb1 P1 123.51(3) . .
O12 Rb1 P1 95.63(4) . .
O2 Rb1 P4 125.36(3) . .
O9 Rb1 P4 25.16(3) . .
O11 Rb1 P4 97.53(3) . .
O7 Rb1 P4 163.66(3) 7_545 .
O5 Rb1 P4 77.40(3) 7_544 .
O1 Rb1 P4 105.57(3) . .
O10 Rb1 P4 24.30(3) . .
O12 Rb1 P4 99.50(4) . .
P1 Rb1 P4 113.959(16) . .
O2 Rb1 I1 72.58(3) . .
O9 Rb1 I1 57.63(3) . .
O11 Rb1 I1 90.68(3) . .
O7 Rb1 I1 142.25(3) 7_545 .
O5 Rb1 I1 131.29(3) 7_544 .
O1 Rb1 I1 62.63(3) . .
O10 Rb1 I1 64.21(3) . .
O12 Rb1 I1 113.01(2) . .
P1 Rb1 I1 60.969(11) . .
P4 Rb1 I1 53.895(10) . .
O10 P4 O9 107.38(9) . .
O10 P4 O8 105.36(9) . .
O9 P4 O8 101.64(8) . .
O10 P4 Pt4 116.91(7) . .
O9 P4 Pt4 112.67(6) . .
O8 P4 Pt4 111.55(6) . .
O10 P4 Rb1 57.09(6) . .
O9 P4 Rb1 52.14(6) . .
O8 P4 Rb1 125.12(6) . .
Pt4 P4 Rb1 122.811(19) . .
O2 P1 O1 106.60(9) . .
O2 P1 O3 108.08(9) . .
O1 P1 O3 100.61(8) . .
O2 P1 Pt1 116.01(7) . .
O1 P1 Pt1 113.97(7) . .
O3 P1 Pt1 110.33(6) . .
O2 P1 Rb1 51.51(6) . .
O1 P1 Rb1 57.48(6) . .
O3 P1 Rb1 128.25(6) . .
Pt1 P1 Rb1 121.38(2) . .
O4 P2 O5 105.32(9) . .
O4 P2 O3 103.88(8) . .
O5 P2 O3 103.87(8) . .
O4 P2 Pt2 117.77(7) . .
O5 P2 Pt2 114.01(6) . .
O3 P2 Pt2 110.65(6) . .
O6 P3 O7 108.24(9) . .
O6 P3 O8 106.57(9) . .
O7 P3 O8 102.47(9) . .
O6 P3 Pt3 115.63(7) . .
O7 P3 Pt3 112.53(7) . .
O8 P3 Pt3 110.43(6) . .
P2 O5 Rb1 146.26(9) . 7_545
P4 O10 Rb1 98.60(7) . .
P4 O9 Rb1 102.70(7) . .
P1 O2 Rb1 104.29(7) . .
P1 O1 Rb1 96.37(7) . .
P4 O8 P3 131.98(10) . .
P2 O3 P1 133.82(10) . .
P3 O7 Rb1 133.44(9) . 7_544
C2 C1 N1 116.6(2) . .
C3 C3 C2 71.3(2) 2_655 .
C1 C2 C1 111.3(3) . 2_655
C1 C2 C3 124.8(3) . .
C1 C2 C3 119.9(3) 2_655 .
C1 C2 C3 119.9(3) . 2_655
C1 C2 C3 124.8(3) 2_655 2_655
C3 C2 C3 37.4(4) . 2_655

loop_
_geom_bond_atom_site_label_1
_geom_bond_atom_site_label_2
_geom_bond_distance
_geom_bond_site_symmetry_2
Pt2 P2 2.3304(7) 4_665
Pt2 P2 2.3304(7) .
Pt2 P2 2.3304(7) 3_645
Pt2 P2 2.3304(7) 2_755
Pt2 Pt1 2.8825(4) .
Pt2 I2 3.0304(4) .
Pt1 P1 2.3150(6) 4_665
Pt1 P1 2.3150(6) 3_645
Pt1 P1 2.3150(6) 2_755
Pt1 P1 2.3150(6) .
I2 Pt3 2.7478(5) 1_556
Pt4 P4 2.3445(6) 4_665
Pt4 P4 2.3445(6) 3_645
Pt4 P4 2.3445(6) 2_755
Pt4 P4 2.3445(6) .
Pt4 Pt3 2.7472(4) .
Pt4 I1 2.8073(4) .
Pt3 P3 2.3544(6) .
Pt3 P3 2.3544(6) 4_665
Pt3 P3 2.3544(6) 3_645
Pt3 P3 2.3544(6) 2_755
Pt3 I2 2.7478(4) 1_554
I1 Rb1 4.2593(4) 3_645
I1 Rb1 4.2593(4) .
I1 Rb1 4.2593(4) 2_755
I1 Rb1 4.2593(4) 4_665
Rb1 O2 2.9105(15) .
Rb1 O9 2.9300(15) .
Rb1 O11 2.9319(15) .
Rb1 O7 2.9387(17) 7_545
Rb1 O5 2.9484(15) 7_544
Rb1 O1 3.0574(16) .
Rb1 O10 3.0740(16) .
Rb1 O12 3.1328(13) .
Rb1 P1 3.6035(7) .
Rb1 P4 3.6203(7) .
P4 O10 1.5070(17) .
P4 O9 1.5777(16) .
P4 O8 1.6064(17) .
P1 O2 1.5245(16) .
P1 O1 1.5981(17) .
P1 O3 1.6282(17) .
P2 O4 1.5115(17) .
P2 O5 1.5774(16) .
P2 O3 1.6139(17) .
P3 O6 1.5183(17) .
P3 O7 1.5806(18) .
P3 O8 1.6126(17) .
O5 Rb1 2.9484(15) 7_545
O7 Rb1 2.9388(17) 7_544
N1 C1 1.505(3) .
C1 C2 1.426(3) .
C3 C3 0.935(12) 2_655
C3 C2 1.458(5) .
C2 C1 1.426(3) 2_655
C2 C3 1.458(5) 2_655

loop_
_geom_torsion_atom_site_label_1
_geom_torsion_atom_site_label_2
_geom_torsion_atom_site_label_3
_geom_torsion_atom_site_label_4
_geom_torsion
_geom_torsion_site_symmetry_1
_geom_torsion_site_symmetry_4
P2 Pt2 Pt1 P1 -12.23(2) 4_665 4_665
P2 Pt2 Pt1 P1 77.78(2) . 4_665
P2 Pt2 Pt1 P1 167.77(2) 3_645 4_665
P2 Pt2 Pt1 P1 -102.23(2) 2_755 4_665
I2 Pt2 Pt1 P1 144(52) . 4_665
P2 Pt2 Pt1 P1 167.77(2) 4_665 3_645
P2 Pt2 Pt1 P1 -102.22(2) . 3_645
P2 Pt2 Pt1 P1 -12.23(2) 3_645 3_645
P2 Pt2 Pt1 P1 77.77(2) 2_755 3_645
I2 Pt2 Pt1 P1 -36(51) . 3_645
P2 Pt2 Pt1 P1 77.77(2) 4_665 2_755
P2 Pt2 Pt1 P1 167.78(2) . 2_755
P2 Pt2 Pt1 P1 -102.23(2) 3_645 2_755
P2 Pt2 Pt1 P1 -12.23(2) 2_755 2_755
I2 Pt2 Pt1 P1 -126(52) . 2_755
P2 Pt2 Pt1 P1 -102.22(2) 4_665 .
P2 Pt2 Pt1 P1 -12.22(2) . .
P2 Pt2 Pt1 P1 77.78(2) 3_645 .
P2 Pt2 Pt1 P1 167.78(2) 2_755 .
I2 Pt2 Pt1 P1 54(51) . .
P2 Pt2 I2 Pt3 -105(5) 4_665 1_556
P2 Pt2 I2 Pt3 165(10) . 1_556
P2 Pt2 I2 Pt3 75(10) 3_645 1_556
P2 Pt2 I2 Pt3 -15(5) 2_755 1_556
Pt1 Pt2 I2 Pt3 0(10) . 1_556
P4 Pt4 Pt3 P3 -77.94(2) 4_665 .
P4 Pt4 Pt3 P3 102.06(2) 3_645 .
P4 Pt4 Pt3 P3 -167.94(2) 2_755 .
P4 Pt4 Pt3 P3 12.06(2) . .
I1 Pt4 Pt3 P3 -121(7) . .
P4 Pt4 Pt3 P3 12.06(2) 4_665 4_665
P4 Pt4 Pt3 P3 -167.94(2) 3_645 4_665
P4 Pt4 Pt3 P3 -77.94(2) 2_755 4_665
P4 Pt4 Pt3 P3 102.06(2) . 4_665
I1 Pt4 Pt3 P3 -31(4) . 4_665
P4 Pt4 Pt3 P3 -167.94(2) 4_665 3_645
P4 Pt4 Pt3 P3 12.06(2) 3_645 3_645
P4 Pt4 Pt3 P3 102.06(2) 2_755 3_645
P4 Pt4 Pt3 P3 -77.94(2) . 3_645
I1 Pt4 Pt3 P3 149(13) . 3_645
P4 Pt4 Pt3 P3 102.06(2) 4_665 2_755
P4 Pt4 Pt3 P3 -77.94(2) 3_645 2_755
P4 Pt4 Pt3 P3 12.06(2) 2_755 2_755
P4 Pt4 Pt3 P3 -167.94(2) . 2_755
I1 Pt4 Pt3 P3 59(4) . 2_755
P4 Pt4 Pt3 I2 141.2(9) 4_665 1_554
P4 Pt4 Pt3 I2 -38.8(9) 3_645 1_554
P4 Pt4 Pt3 I2 51.2(9) 2_755 1_554
P4 Pt4 Pt3 I2 -128.8(9) . 1_554
I1 Pt4 Pt3 I2 0(6) . 1_554
P4 Pt4 I1 Rb1 -175.701(15) 4_665 3_645
P4 Pt4 I1 Rb1 4.299(15) 3_645 3_645
P4 Pt4 I1 Rb1 -85.701(15) 2_755 3_645
P4 Pt4 I1 Rb1 94.298(15) . 3_645
Pt3 Pt4 I1 Rb1 -133(4) . 3_645
P4 Pt4 I1 Rb1 94.300(15) 4_665 .
P4 Pt4 I1 Rb1 -85.700(15) 3_645 .
P4 Pt4 I1 Rb1 -175.700(15) 2_755 .
P4 Pt4 I1 Rb1 4.299(15) . .
Pt3 Pt4 I1 Rb1 137(7) . .
P4 Pt4 I1 Rb1 -85.699(15) 4_665 2_755
P4 Pt4 I1 Rb1 94.301(15) 3_645 2_755
P4 Pt4 I1 Rb1 4.301(15) 2_755 2_755
P4 Pt4 I1 Rb1 -175.700(15) . 2_755
Pt3 Pt4 I1 Rb1 -43(4) . 2_755
P4 Pt4 I1 Rb1 4.300(15) 4_665 4_665
P4 Pt4 I1 Rb1 -175.700(15) 3_645 4_665
P4 Pt4 I1 Rb1 94.300(15) 2_755 4_665
P4 Pt4 I1 Rb1 -85.701(15) . 4_665
Pt3 Pt4 I1 Rb1 47(4) . 4_665
Pt4 I1 Rb1 O2 164.95(3) . .
Rb1 I1 Rb1 O2 70.69(3) 3_645 .
Rb1 I1 Rb1 O2 -15.06(3) 2_755 .
Rb1 I1 Rb1 O2 -100.80(3) 4_665 .
Pt4 I1 Rb1 O9 -33.66(3) . .
Rb1 I1 Rb1 O9 -127.92(3) 3_645 .
Rb1 I1 Rb1 O9 146.33(3) 2_755 .
Rb1 I1 Rb1 O9 60.59(4) 4_665 .
Pt4 I1 Rb1 O11 95.40(3) . .
Rb1 I1 Rb1 O11 1.14(3) 3_645 .
Rb1 I1 Rb1 O11 -84.61(3) 2_755 .
Rb1 I1 Rb1 O11 -170.35(3) 4_665 .
Pt4 I1 Rb1 O7 173.02(6) . 7_545
Rb1 I1 Rb1 O7 78.77(6) 3_645 7_545
Rb1 I1 Rb1 O7 -6.99(6) 2_755 7_545
Rb1 I1 Rb1 O7 -92.73(6) 4_665 7_545
Pt4 I1 Rb1 O5 -4.39(4) . 7_544
Rb1 I1 Rb1 O5 -98.65(4) 3_645 7_544
Rb1 I1 Rb1 O5 175.60(4) 2_755 7_544
Rb1 I1 Rb1 O5 89.86(4) 4_665 7_544
Pt4 I1 Rb1 O1 -142.17(3) . .
Rb1 I1 Rb1 O1 123.58(3) 3_645 .
Rb1 I1 Rb1 O1 37.83(3) 2_755 .
Rb1 I1 Rb1 O1 -47.91(3) 4_665 .
Pt4 I1 Rb1 O10 22.35(3) . .
Rb1 I1 Rb1 O10 -71.91(3) 3_645 .
Rb1 I1 Rb1 O10 -157.66(3) 2_755 .
Rb1 I1 Rb1 O10 116.60(3) 4_665 .
Pt4 I1 Rb1 O12 -88.40(5) . .
Rb1 I1 Rb1 O12 177.34(5) 3_645 .
Rb1 I1 Rb1 O12 91.59(5) 2_755 .
Rb1 I1 Rb1 O12 5.85(5) 4_665 .
Pt4 I1 Rb1 P1 -171.860(11) . .
Rb1 I1 Rb1 P1 93.886(12) 3_645 .
Rb1 I1 Rb1 P1 8.134(11) 2_755 .
Rb1 I1 Rb1 P1 -77.606(12) 4_665 .
Pt4 I1 Rb1 P4 -3.444(12) . .
Rb1 I1 Rb1 P4 -97.698(13) 3_645 .
Rb1 I1 Rb1 P4 176.550(12) 2_755 .
Rb1 I1 Rb1 P4 90.810(13) 4_665 .
P4 Pt4 P4 O10 -161.26(7) 4_665 .
P4 Pt4 P4 O10 16.11(8) 3_645 .
P4 Pt4 P4 O10 -72.55(7) 2_755 .
Pt3 Pt4 P4 O10 107.42(7) . .
I1 Pt4 P4 O10 -72.58(7) . .
P4 Pt4 P4 O9 -36.16(7) 4_665 .
P4 Pt4 P4 O9 141.21(6) 3_645 .
P4 Pt4 P4 O9 52.55(7) 2_755 .
Pt3 Pt4 P4 O9 -127.48(6) . .
I1 Pt4 P4 O9 52.52(6) . .
P4 Pt4 P4 O8 77.42(7) 4_665 .
P4 Pt4 P4 O8 -105.22(7) 3_645 .
P4 Pt4 P4 O8 166.12(7) 2_755 .
Pt3 Pt4 P4 O8 -13.90(7) . .
I1 Pt4 P4 O8 166.10(7) . .
P4 Pt4 P4 Rb1 -94.69(2) 4_665 .
P4 Pt4 P4 Rb1 82.68(3) 3_645 .
P4 Pt4 P4 Rb1 -5.98(2) 2_755 .
Pt3 Pt4 P4 Rb1 173.99(2) . .
I1 Pt4 P4 Rb1 -6.01(2) . .
O2 Rb1 P4 O10 94.24(8) . .
O9 Rb1 P4 O10 -162.47(11) . .
O11 Rb1 P4 O10 22.55(8) . .
O7 Rb1 P4 O10 -64.43(15) 7_545 .
O5 Rb1 P4 O10 -72.87(8) 7_544 .
O1 Rb1 P4 O10 145.31(8) . .
O12 Rb1 P4 O10 -140.51(8) . .
P1 Rb1 P4 O10 118.93(7) . .
I1 Rb1 P4 O10 107.86(8) . .
O2 Rb1 P4 O9 -103.29(8) . .
O11 Rb1 P4 O9 -174.98(8) . .
O7 Rb1 P4 O9 98.04(14) 7_545 .
O5 Rb1 P4 O9 89.60(8) 7_544 .
O1 Rb1 P4 O9 -52.22(8) . .
O10 Rb1 P4 O9 162.47(11) . .
O12 Rb1 P4 O9 21.96(8) . .
P1 Rb1 P4 O9 -78.59(7) . .
I1 Rb1 P4 O9 -89.67(7) . .
O2 Rb1 P4 O8 -179.74(8) . .
O9 Rb1 P4 O8 -76.45(10) . .
O11 Rb1 P4 O8 108.57(8) . .
O7 Rb1 P4 O8 21.60(15) 7_545 .
O5 Rb1 P4 O8 13.15(8) 7_544 .
O1 Rb1 P4 O8 -128.66(8) . .
O10 Rb1 P4 O8 86.02(11) . .
O12 Rb1 P4 O8 -54.49(8) . .
P1 Rb1 P4 O8 -155.04(8) . .
I1 Rb1 P4 O8 -166.12(8) . .
O2 Rb1 P4 Pt4 -8.72(5) . .
O9 Rb1 P4 Pt4 94.57(8) . .
O11 Rb1 P4 Pt4 -80.42(4) . .
O7 Rb1 P4 Pt4 -167.39(12) 7_545 .
O5 Rb1 P4 Pt4 -175.84(4) 7_544 .
O1 Rb1 P4 Pt4 42.35(4) . .
O10 Rb1 P4 Pt4 -102.96(8) . .
O12 Rb1 P4 Pt4 116.52(4) . .
P1 Rb1 P4 Pt4 15.97(3) . .
I1 Rb1 P4 Pt4 4.896(18) . .
P1 Pt1 P1 O2 164.08(6) 4_665 .
P1 Pt1 P1 O2 -15.02(8) 3_645 .
P1 Pt1 P1 O2 74.61(7) 2_755 .
Pt2 Pt1 P1 O2 -105.47(7) . .
P1 Pt1 P1 O1 39.69(8) 4_665 .
P1 Pt1 P1 O1 -139.42(6) 3_645 .
P1 Pt1 P1 O1 -49.78(8) 2_755 .
Pt2 Pt1 P1 O1 130.13(7) . .
P1 Pt1 P1 O3 -72.62(7) 4_665 .
P1 Pt1 P1 O3 108.28(6) 3_645 .
P1 Pt1 P1 O3 -162.08(7) 2_755 .
Pt2 Pt1 P1 O3 17.83(6) . .
P1 Pt1 P1 Rb1 104.98(2) 4_665 .
P1 Pt1 P1 Rb1 -74.12(3) 3_645 .
P1 Pt1 P1 Rb1 15.51(3) 2_755 .
Pt2 Pt1 P1 Rb1 -164.570(19) . .
O9 Rb1 P1 O2 -149.62(8) . .
O11 Rb1 P1 O2 -24.31(8) . .
O7 Rb1 P1 O2 57.16(8) 7_545 .
O5 Rb1 P1 O2 102.84(14) 7_544 .
O1 Rb1 P1 O2 160.02(11) . .
O10 Rb1 P1 O2 -98.20(8) . .
O12 Rb1 P1 O2 133.19(8) . .
P4 Rb1 P1 O2 -123.80(8) . .
I1 Rb1 P1 O2 -113.57(8) . .
O2 Rb1 P1 O1 -160.02(11) . .
O9 Rb1 P1 O1 50.36(8) . .
O11 Rb1 P1 O1 175.67(8) . .
O7 Rb1 P1 O1 -102.86(8) 7_545 .
O5 Rb1 P1 O1 -57.18(14) 7_544 .
O10 Rb1 P1 O1 101.78(8) . .
O12 Rb1 P1 O1 -26.83(8) . .
P4 Rb1 P1 O1 76.19(7) . .
I1 Rb1 P1 O1 86.41(7) . .
O2 Rb1 P1 O3 -83.00(11) . .
O9 Rb1 P1 O3 127.39(8) . .
O11 Rb1 P1 O3 -107.31(8) . .
O7 Rb1 P1 O3 -25.84(8) 7_545 .
O5 Rb1 P1 O3 19.84(15) 7_544 .
O1 Rb1 P1 O3 77.02(10) . .
O10 Rb1 P1 O3 178.80(8) . .
O12 Rb1 P1 O3 50.19(8) . .
P4 Rb1 P1 O3 153.21(8) . .
I1 Rb1 P1 O3 163.43(8) . .
O2 Rb1 P1 Pt1 99.87(8) . .
O9 Rb1 P1 Pt1 -49.75(4) . .
O11 Rb1 P1 Pt1 75.56(4) . .
O7 Rb1 P1 Pt1 157.03(4) 7_545 .
O5 Rb1 P1 Pt1 -157.29(11) 7_544 .
O1 Rb1 P1 Pt1 -100.11(7) . .
O10 Rb1 P1 Pt1 1.67(5) . .
O12 Rb1 P1 Pt1 -126.94(4) . .
P4 Rb1 P1 Pt1 -23.93(3) . .
I1 Rb1 P1 Pt1 -13.700(17) . .
P2 Pt2 P2 O4 -22.32(8) 4_665 .
P2 Pt2 P2 O4 155.69(6) 3_645 .
P2 Pt2 P2 O4 66.71(7) 2_755 .
Pt1 Pt2 P2 O4 -113.31(7) . .
I2 Pt2 P2 O4 66.69(7) . .
P2 Pt2 P2 O5 -146.47(6) 4_665 .
P2 Pt2 P2 O5 31.54(7) 3_645 .
P2 Pt2 P2 O5 -57.44(7) 2_755 .
Pt1 Pt2 P2 O5 122.54(6) . .
I2 Pt2 P2 O5 -57.46(6) . .
P2 Pt2 P2 O3 96.90(7) 4_665 .
P2 Pt2 P2 O3 -85.09(7) 3_645 .
P2 Pt2 P2 O3 -174.07(7) 2_755 .
Pt1 Pt2 P2 O3 5.90(7) . .
I2 Pt2 P2 O3 -174.10(7) . .
P3 Pt3 P3 O6 18.45(8) 4_665 .
P3 Pt3 P3 O6 -156.80(7) 3_645 .
P3 Pt3 P3 O6 -69.17(7) 2_755 .
Pt4 Pt3 P3 O6 110.83(7) . .
I2 Pt3 P3 O6 -69.17(7) 1_554 .
P3 Pt3 P3 O7 143.54(7) 4_665 .
P3 Pt3 P3 O7 -31.71(8) 3_645 .
P3 Pt3 P3 O7 55.92(7) 2_755 .
Pt4 Pt3 P3 O7 -124.08(7) . .
I2 Pt3 P3 O7 55.92(7) 1_554 .
P3 Pt3 P3 O8 -102.63(7) 4_665 .
P3 Pt3 P3 O8 82.12(7) 3_645 .
P3 Pt3 P3 O8 169.75(7) 2_755 .
Pt4 Pt3 P3 O8 -10.25(7) . .
I2 Pt3 P3 O8 169.75(7) 1_554 .
O4 P2 O5 Rb1 -0.22(17) . 7_545
O3 P2 O5 Rb1 -109.11(14) . 7_545
Pt2 P2 O5 Rb1 130.38(12) . 7_545
O9 P4 O10 Rb1 -14.43(9) . .
O8 P4 O10 Rb1 -122.20(7) . .
Pt4 P4 O10 Rb1 113.29(5) . .
O2 Rb1 O10 P4 -102.70(8) . .
O9 Rb1 O10 P4 9.79(6) . .
O11 Rb1 O10 P4 -156.84(8) . .
O7 Rb1 O10 P4 153.35(7) 7_545 .
O5 Rb1 O10 P4 100.46(8) 7_544 .
O1 Rb1 O10 P4 -41.88(9) . .
O12 Rb1 O10 P4 45.06(8) . .
P1 Rb1 O10 P4 -73.57(8) . .
I1 Rb1 O10 P4 -58.66(6) . .
O10 P4 O9 Rb1 15.37(9) . .
O8 P4 O9 Rb1 125.72(7) . .
Pt4 P4 O9 Rb1 -114.78(4) . .
O2 Rb1 O9 P4 95.50(8) . .
O11 Rb1 O9 P4 5.90(9) . .
O7 Rb1 O9 P4 -143.20(8) 7_545 .
O5 Rb1 O9 P4 -84.93(7) 7_544 .
O1 Rb1 O9 P4 130.41(7) . .
O10 Rb1 O9 P4 -9.48(6) . .
O12 Rb1 O9 P4 -157.68(8) . .
P1 Rb1 O9 P4 110.57(6) . .
I1 Rb1 O9 P4 73.04(6) . .
O1 P1 O2 Rb1 17.50(9) . .
O3 P1 O2 Rb1 124.92(7) . .
Pt1 P1 O2 Rb1 -110.62(5) . .
O9 Rb1 O2 P1 37.37(10) . .
O11 Rb1 O2 P1 154.18(9) . .
O7 Rb1 O2 P1 -117.62(8) 7_545 .
O5 Rb1 O2 P1 -141.65(9) 7_544 .
O1 Rb1 O2 P1 -11.42(6) . .
O10 Rb1 O2 P1 98.13(8) . .
O12 Rb1 O2 P1 -51.31(8) . .
P4 Rb1 O2 P1 68.63(8) . .
I1 Rb1 O2 P1 57.13(7) . .
O2 P1 O1 Rb1 -16.21(9) . .
O3 P1 O1 Rb1 -128.87(7) . .
Pt1 P1 O1 Rb1 113.10(5) . .
O2 Rb1 O1 P1 10.61(6) . .
O9 Rb1 O1 P1 -132.53(7) . .
O11 Rb1 O1 P1 -4.94(9) . .
O7 Rb1 O1 P1 75.12(7) 7_545 .
O5 Rb1 O1 P1 157.51(6) 7_544 .
O10 Rb1 O1 P1 -96.33(7) . .
O12 Rb1 O1 P1 151.87(8) . .
P4 Rb1 O1 P1 -112.90(6) . .
I1 Rb1 O1 P1 -79.31(6) . .
O10 P4 O8 P3 -117.30(14) . .
O9 P4 O8 P3 130.81(13) . .
Pt4 P4 O8 P3 10.52(16) . .
Rb1 P4 O8 P3 -177.60(9) . .
O6 P3 O8 P4 -124.73(14) . .
O7 P3 O8 P4 121.67(14) . .
Pt3 P3 O8 P4 1.59(16) . .
O4 P2 O3 P1 136.37(14) . .
O5 P2 O3 P1 -113.68(14) . .
Pt2 P2 O3 P1 9.07(16) . .
O2 P1 O3 P2 106.09(15) . .
O1 P1 O3 P2 -142.39(14) . .
Pt1 P1 O3 P2 -21.72(16) . .
Rb1 P1 O3 P2 160.89(10) . .
O6 P3 O7 Rb1 -9.90(15) . 7_544
O8 P3 O7 Rb1 102.46(12) . 7_544
Pt3 P3 O7 Rb1 -138.93(9) . 7_544
N1 C1 C2 C1 -179.1(3) . 2_655
N1 C1 C2 C3 -21.8(4) . .
N1 C1 C2 C3 22.4(4) . 2_655
C3 C3 C2 C1 95.2(8) 2_655 .
C3 C3 C2 C1 -109.3(7) 2_655 2_655
